data_7159009
loop_
_publ_author_name
'Chen, Genhui'
'Li, Hongjiao'
'Liang, Guojuan'
'Pu, Qian'
'Bai, Lijuan'
'Zhang, Dexin'
'Ye, Ying'
'Li, Yong'
'Zhou, Jing'
'Zhou, Hui'

_publ_section_title
;
 Facile construction of dibenzodioxo[3.3.1]nonanes bearing
 spirocyclohexadienones via domino [4 + 2] cycloaddition/C(sp3)--H
 oxidative dehydrogenation coupling reactions
;
_journal_name_full 'Organic &amp; Biomolecular Chemistry'
_journal_paper_doi 10.1039/D2OB01860H
_journal_year 2022
_chemical_formula_moiety 'C28 H40 O2'
_chemical_formula_sum 'C28 H40 O2'
_chemical_formula_weight 408.60
_space_group_crystal_system triclinic
_space_group_IT_number 2
_space_group_name_Hall '-P 1'
_space_group_name_H-M_alt 'P -1'
_atom_sites_solution_hydrogens geom
_atom_sites_solution_primary direct
_audit_creation_date 2019-11-02
_audit_creation_method
;
Olex2 1.2
(compiled 2018.05.29 svn.r3508 for OlexSys, GUI svn.r5506)
;
_audit_update_record
;
2022-04-18 deposited with the CCDC.	2022-11-14 downloaded from the CCDC.
;
_cell_angle_alpha 81.508(7)
_cell_angle_beta 75.932(8)
_cell_angle_gamma 81.583(8)
_cell_formula_units_Z 1
_cell_length_a 6.1016(6)
_cell_length_b 10.4244(9)
_cell_length_c 10.5390(8)
_cell_measurement_reflns_used 1192
_cell_measurement_temperature 293(2)
_cell_measurement_theta_max 70.4690
_cell_measurement_theta_min 4.2860
_cell_volume 638.83(10)
_computing_cell_refinement 'CrysAlisPro 1.171.40.53 (Rigaku OD, 2019)'
_computing_data_collection 'CrysAlisPro 1.171.40.53 (Rigaku OD, 2019)'
_computing_data_reduction 'CrysAlisPro 1.171.40.53 (Rigaku OD, 2019)'
_computing_molecular_graphics 'Olex2 (Dolomanov et al., 2009)'
_computing_publication_material 'Olex2 (Dolomanov et al., 2009)'
_computing_structure_refinement 'ShelXL (Sheldrick, 2015)'
_computing_structure_solution 'ShelXS (Sheldrick, 2008)'
_diffrn_ambient_temperature 293(2)
_diffrn_detector 'CCD plate'
_diffrn_detector_area_resol_mean 16.2312
_diffrn_detector_type Eos
_diffrn_measured_fraction_theta_full 0.996
_diffrn_measured_fraction_theta_max 0.996
_diffrn_measurement_details
;
List of Runs (angles in degrees, time in seconds):

  # Type    Start    End  Width  t~exp~   \w     \q     \k     \f   Frames
#--------------------------------------------------------------------------
  1  \w    -52.00  35.00   1.00    1.50    --  -33.50  57.00  90.00   87
  2  \w   -102.00 -15.00   1.00    1.50    --  -33.50 -57.00 -60.00   87
  3  \w   -104.00 -11.00   1.00    1.50    --  -33.50 -37.00 150.00   93
  4  \w      3.00  81.00   1.00    1.50    --   36.47-106.00 -78.00   78
  5  \w     -4.00  77.00   1.00    1.50    --   36.47 -99.00  60.00   81
  6  \w     57.00 110.00   1.00    1.50    --   36.47 178.00-120.00   53
  7  \w    -34.00  59.00   1.00    1.50    --   36.47 -37.00 -60.00   93
  8  \w    -32.00  55.00   1.00    1.50    --   36.47 -57.00-150.00   87
  9  \w     57.00 110.00   1.00    1.50    --   36.47 178.00 -60.00   53
 10  \w      8.00 106.00   1.00    1.50    --   36.47  77.00  90.00   98
 11  \w     37.00 134.00   1.00    5.00    --  108.00 -30.00 -60.00   97
 12  \w     38.00 110.00   1.00    5.00    --  108.00 -94.00   0.00   72
 13  \w     38.00 110.00   1.00    5.00    --  108.00 -94.00  90.00   72
 14  \w     79.00 177.00   1.00    5.00    --  108.00  77.00-120.00   98
 15  \w     50.00 134.00   1.00    5.00    --  108.00 -30.00  60.00   84
 16  \w     77.00 110.00   1.00    5.00    --  108.00 -61.00  90.00   33
 17  \w     47.00  73.00   1.00    5.00    --  108.00 -61.00  90.00   26
 18  \w    101.00 127.00   1.00    5.00    --  108.00 -77.00 -60.00   26
 19  \w     76.00 108.00   1.00    5.00    --  108.00-111.00 -60.00   32
 20  \w     40.00 124.00   1.00    5.00    --  108.00 -61.00-180.00   84
 21  \w     46.00  72.00   1.00    5.00    --  108.00-111.00 -60.00   26
 22  \w     37.00 136.00   1.00    5.00    --  108.00 -15.00 150.00   99
 23  \w     42.00  80.00   1.00    5.00    --  108.00 -77.00 -60.00   38
 24  \w     75.00 105.00   1.00    5.00    --  108.00-111.00-150.00   30
 25  \w     42.00 124.00   1.00    5.00    --  108.00 -15.00-120.00   82
;
_diffrn_measurement_device 'four-circle diffractometer'
_diffrn_measurement_device_type 'Xcalibur, Eos, Gemini'
_diffrn_measurement_method '\w scans'
_diffrn_orient_matrix_type 'CrysAlisPro convention (1999,Acta A55,543-557)'
_diffrn_orient_matrix_UB_11 -0.1618771000
_diffrn_orient_matrix_UB_12 0.1232028000
_diffrn_orient_matrix_UB_13 0.0379561000
_diffrn_orient_matrix_UB_21 -0.2058009000
_diffrn_orient_matrix_UB_22 -0.0725330000
_diffrn_orient_matrix_UB_23 0.0065998000
_diffrn_orient_matrix_UB_31 -0.0102025000
_diffrn_orient_matrix_UB_32 -0.0467678000
_diffrn_orient_matrix_UB_33 0.1467635000
_diffrn_radiation_monochromator graphite
_diffrn_radiation_probe x-ray
_diffrn_radiation_type CuK\a
_diffrn_radiation_wavelength 1.54184
_diffrn_reflns_av_R_equivalents 0.0262
_diffrn_reflns_av_unetI/netI 0.0373
_diffrn_reflns_Laue_measured_fraction_full 0.996
_diffrn_reflns_Laue_measured_fraction_max 0.996
_diffrn_reflns_limit_h_max 7
_diffrn_reflns_limit_h_min -7
_diffrn_reflns_limit_k_max 12
_diffrn_reflns_limit_k_min -12
_diffrn_reflns_limit_l_max 12
_diffrn_reflns_limit_l_min -9
_diffrn_reflns_number 4594
_diffrn_reflns_point_group_measured_fraction_full 0.996
_diffrn_reflns_point_group_measured_fraction_max 0.996
_diffrn_reflns_theta_full 67.073
_diffrn_reflns_theta_max 67.073
_diffrn_reflns_theta_min 4.317
_diffrn_source 'fine-focus sealed X-ray tube'
_diffrn_source_type 'Enhance (Cu) X-ray Source'
_exptl_absorpt_coefficient_mu 0.493
_exptl_absorpt_correction_T_max 1.00000
_exptl_absorpt_correction_T_min 0.78411
_exptl_absorpt_correction_type multi-scan
_exptl_absorpt_process_details
;
CrysAlisPro 1.171.40.53 (Rigaku Oxford Diffraction, 2019)
Empirical absorption correction using spherical harmonics,
 implemented in SCALE3 ABSPACK scaling algorithm.
;
_exptl_crystal_colour red
_exptl_crystal_colour_primary red
_exptl_crystal_density_diffrn 1.062
_exptl_crystal_description prism
_exptl_crystal_F_000 224
_exptl_crystal_size_max 0.15
_exptl_crystal_size_mid 0.09
_exptl_crystal_size_min 0.08
_refine_diff_density_max 0.250
_refine_diff_density_min -0.207
_refine_diff_density_rms 0.038
_refine_ls_extinction_method none
_refine_ls_goodness_of_fit_ref 1.032
_refine_ls_hydrogen_treatment constr
_refine_ls_matrix_type full
_refine_ls_number_parameters 142
_refine_ls_number_reflns 2279
_refine_ls_number_restraints 0
_refine_ls_restrained_S_all 1.032
_refine_ls_R_factor_all 0.0738
_refine_ls_R_factor_gt 0.0527
_refine_ls_shift/su_max 0.000
_refine_ls_shift/su_mean 0.000
_refine_ls_structure_factor_coef Fsqd
_refine_ls_weighting_details 'w=1/[\s^2^(Fo^2^)+(0.0757P)^2^+0.0711P] where P=(Fo^2^+2Fc^2^)/3'
_refine_ls_weighting_scheme calc
_refine_ls_wR_factor_gt 0.1384
_refine_ls_wR_factor_ref 0.1576
_reflns_Friedel_coverage 0.000
_reflns_number_gt 1616
_reflns_number_total 2279
_reflns_threshold_expression 'I > 2\s(I)'
_cod_data_source_file d2ob01860h2.cif
_cod_data_source_block 201910273
_cod_database_code 7159009
_shelx_shelxl_version_number 2014/7
_chemical_oxdiff_formula C40H40O2N4Cl4
_shelx_space_group_comment
;
The symmetry employed for this shelxl refinement is uniquely defined
by the following loop, which should always be used as a source of
symmetry information in preference to the above space-group names.
They are only intended as comments.
;
_shelx_estimated_absorpt_t_max 0.962
_shelx_estimated_absorpt_t_min 0.930
_reflns_odcompleteness_completeness 99.61
_reflns_odcompleteness_iscentric 1
_reflns_odcompleteness_theta 66.97
_olex2_refinement_description
;
1. Fixed Uiso
 At 1.2 times of:
  All C(H) groups
 At 1.5 times of:
  All C(H,H,H) groups
2.a Aromatic/amide H refined with riding coordinates:
 C3(H3), C5(H5)
2.b Idealised Me refined as rotating group:
 C8(H8A,H8B,H8C), C9(H9A,H9B,H9C), C10(H10A,H10B,H10C), C12(H12A,H12B,H12C),
 C13(H13A,H13B,H13C), C14(H14A,H14B,H14C)
;
_olex2_submission_special_instructions 'No special instructions were received'
_oxdiff_exptl_absorpt_empirical_details
;
Empirical correction (ABSPACK) includes:
- Absorption correction using spherical harmonics
- Frame scaling
;
_oxdiff_exptl_absorpt_empirical_full_max 1.651
_oxdiff_exptl_absorpt_empirical_full_min 0.859

loop_
_space_group_symop_operation_xyz
'x, y, z'
'-x, -y, -z'

loop_
_atom_site_label
_atom_site_type_symbol
_atom_site_fract_x
_atom_site_fract_y
_atom_site_fract_z
_atom_site_U_iso_or_equiv
_atom_site_adp_type
_atom_site_occupancy
_atom_site_site_symmetry_order
_atom_site_calc_flag
_atom_site_refinement_flags_posn
_atom_site_refinement_flags_adp
_atom_site_refinement_flags_occupancy
_atom_site_disorder_assembly
_atom_site_disorder_group
O1 O 0.0466(3) 0.64565(18) 0.58129(15) 0.0829(7) Uani 1 1 d . . . . .
C1 C 0.1571(3) 0.73781(19) 0.55917(18) 0.0481(5) Uani 1 1 d . . . . .
C2 C 0.1564(3) 0.81676(17) 0.66653(17) 0.0398(4) Uani 1 1 d . . . . .
C3 C 0.2872(3) 0.91495(17) 0.63928(17) 0.0405(4) Uani 1 1 d . . . . .
H3 H 0.2846 0.9638 0.7068 0.049 Uiso 1 1 calc R . . . .
C4 C 0.4320(3) 0.94930(17) 0.51129(17) 0.0389(4) Uani 1 1 d . . . . .
C5 C 0.4265(3) 0.87259(18) 0.40835(17) 0.0412(4) Uani 1 1 d . . . . .
H5 H 0.5175 0.8925 0.3251 0.049 Uiso 1 1 calc R . . . .
C6 C 0.2976(3) 0.77434(17) 0.42604(17) 0.0399(4) Uani 1 1 d . . . . .
C7 C 0.0054(3) 0.78319(19) 0.80327(17) 0.0441(5) Uani 1 1 d . . . . .
C8 C 0.0234(4) 0.8746(2) 0.9001(2) 0.0635(6) Uani 1 1 d . . . . .
H8A H 0.1772 0.8654 0.9105 0.095 Uiso 1 1 calc GR . . . .
H8B H -0.0764 0.8527 0.9838 0.095 Uiso 1 1 calc GR . . . .
H8C H -0.0192 0.9632 0.8669 0.095 Uiso 1 1 calc GR . . . .
C9 C 0.0781(5) 0.6434(2) 0.8603(2) 0.0733(7) Uani 1 1 d . . . . .
H9A H 0.0643 0.5830 0.8029 0.110 Uiso 1 1 calc GR . . . .
H9B H -0.0179 0.6237 0.9458 0.110 Uiso 1 1 calc GR . . . .
H9C H 0.2333 0.6362 0.8676 0.110 Uiso 1 1 calc GR . . . .
C10 C -0.2449(4) 0.7972(3) 0.7940(2) 0.0690(7) Uani 1 1 d . . . . .
H10A H -0.2904 0.8857 0.7617 0.104 Uiso 1 1 calc GR . . . .
H10B H -0.3387 0.7751 0.8797 0.104 Uiso 1 1 calc GR . . . .
H10C H -0.2618 0.7395 0.7348 0.104 Uiso 1 1 calc GR . . . .
C11 C 0.2927(3) 0.69663(18) 0.31377(18) 0.0443(5) Uani 1 1 d . . . . .
C12 C 0.3803(4) 0.5524(2) 0.3452(2) 0.0618(6) Uani 1 1 d . . . . .
H12A H 0.5314 0.5460 0.3591 0.093 Uiso 1 1 calc GR . . . .
H12B H 0.3822 0.5058 0.2728 0.093 Uiso 1 1 calc GR . . . .
H12C H 0.2818 0.5154 0.4233 0.093 Uiso 1 1 calc GR . . . .
C13 C 0.0486(4) 0.7074(2) 0.2949(2) 0.0636(6) Uani 1 1 d . . . . .
H13A H -0.0470 0.6689 0.3734 0.095 Uiso 1 1 calc GR . . . .
H13B H 0.0476 0.6623 0.2220 0.095 Uiso 1 1 calc GR . . . .
H13C H -0.0073 0.7977 0.2776 0.095 Uiso 1 1 calc GR . . . .
C14 C 0.4426(4) 0.7489(2) 0.18308(19) 0.0620(6) Uani 1 1 d . . . . .
H14A H 0.3915 0.8392 0.1612 0.093 Uiso 1 1 calc GR . . . .
H14B H 0.4327 0.6998 0.1148 0.093 Uiso 1 1 calc GR . . . .
H14C H 0.5975 0.7405 0.1912 0.093 Uiso 1 1 calc GR . . . .

loop_
_atom_site_aniso_label
_atom_site_aniso_U_11
_atom_site_aniso_U_22
_atom_site_aniso_U_33
_atom_site_aniso_U_23
_atom_site_aniso_U_13
_atom_site_aniso_U_12
O1 0.1148(15) 0.0838(12) 0.0555(9) -0.0213(8) 0.0151(9) -0.0737(12)
C1 0.0560(12) 0.0480(11) 0.0422(10) -0.0069(8) -0.0009(9) -0.0274(9)
C2 0.0454(10) 0.0393(9) 0.0355(9) -0.0023(7) -0.0058(7) -0.0156(7)
C3 0.0484(10) 0.0413(10) 0.0336(8) -0.0075(7) -0.0039(7) -0.0173(8)
C4 0.0444(10) 0.0385(9) 0.0356(9) -0.0033(7) -0.0061(7) -0.0166(8)
C5 0.0484(10) 0.0434(10) 0.0332(9) -0.0043(7) -0.0035(7) -0.0199(8)
C6 0.0440(10) 0.0391(9) 0.0387(9) -0.0070(7) -0.0065(8) -0.0147(7)
C7 0.0515(11) 0.0449(10) 0.0343(9) -0.0012(7) -0.0006(8) -0.0191(8)
C8 0.0790(16) 0.0691(14) 0.0394(10) -0.0104(10) 0.0066(10) -0.0288(12)
C9 0.098(2) 0.0541(14) 0.0560(13) 0.0087(10) -0.0005(13) -0.0136(13)
C10 0.0544(13) 0.0914(18) 0.0577(13) -0.0050(12) 0.0025(10) -0.0261(12)
C11 0.0524(11) 0.0443(10) 0.0403(9) -0.0095(8) -0.0073(8) -0.0200(8)
C12 0.0771(16) 0.0496(12) 0.0641(13) -0.0178(10) -0.0163(11) -0.0128(11)
C13 0.0615(14) 0.0733(15) 0.0664(14) -0.0178(12) -0.0205(11) -0.0209(11)
C14 0.0778(16) 0.0735(15) 0.0392(10) -0.0157(10) -0.0013(10) -0.0343(12)

loop_
_atom_type_symbol
_atom_type_description
_atom_type_scat_dispersion_real
_atom_type_scat_dispersion_imag
_atom_type_scat_source
C C 0.0181 0.0091 'International Tables Vol C Tables 4.2.6.8 and 6.1.1.4'
H H 0.0000 0.0000 'International Tables Vol C Tables 4.2.6.8 and 6.1.1.4'
O O 0.0492 0.0322 'International Tables Vol C Tables 4.2.6.8 and 6.1.1.4'

loop_
_geom_angle_atom_site_label_1
_geom_angle_atom_site_label_2
_geom_angle_atom_site_label_3
_geom_angle
_geom_angle_site_symmetry_1
_geom_angle_site_symmetry_3
_geom_angle_publ_flag
O1 C1 C2 120.54(17) . . ?
O1 C1 C6 121.33(18) . . ?
C6 C1 C2 118.13(15) . . ?
C1 C2 C7 118.67(15) . . ?
C3 C2 C1 118.74(16) . . ?
C3 C2 C7 122.59(16) . . ?
C2 C3 H3 118.0 . . ?
C2 C3 C4 124.04(16) . . ?
C4 C3 H3 118.0 . . ?
C3 C4 C5 116.07(15) . . ?
C4 C4 C3 121.8(2) 2_676 . ?
C4 C4 C5 122.12(19) 2_676 . ?
C4 C5 H5 118.0 . . ?
C6 C5 C4 123.93(16) . . ?
C6 C5 H5 118.0 . . ?
C1 C6 C11 118.47(15) . . ?
C5 C6 C1 119.01(16) . . ?
C5 C6 C11 122.51(16) . . ?
C2 C7 C9 110.39(17) . . ?
C2 C7 C10 109.74(16) . . ?
C8 C7 C2 111.60(15) . . ?
C8 C7 C9 107.29(18) . . ?
C8 C7 C10 107.65(19) . . ?
C9 C7 C10 110.11(19) . . ?
C7 C8 H8A 109.5 . . ?
C7 C8 H8B 109.5 . . ?
C7 C8 H8C 109.5 . . ?
H8A C8 H8B 109.5 . . ?
H8A C8 H8C 109.5 . . ?
H8B C8 H8C 109.5 . . ?
C7 C9 H9A 109.5 . . ?
C7 C9 H9B 109.5 . . ?
C7 C9 H9C 109.5 . . ?
H9A C9 H9B 109.5 . . ?
H9A C9 H9C 109.5 . . ?
H9B C9 H9C 109.5 . . ?
C7 C10 H10A 109.5 . . ?
C7 C10 H10B 109.5 . . ?
C7 C10 H10C 109.5 . . ?
H10A C10 H10B 109.5 . . ?
H10A C10 H10C 109.5 . . ?
H10B C10 H10C 109.5 . . ?
C12 C11 C6 110.32(16) . . ?
C12 C11 C13 109.56(17) . . ?
C13 C11 C6 109.78(17) . . ?
C14 C11 C6 111.60(15) . . ?
C14 C11 C12 107.80(18) . . ?
C14 C11 C13 107.71(18) . . ?
C11 C12 H12A 109.5 . . ?
C11 C12 H12B 109.5 . . ?
C11 C12 H12C 109.5 . . ?
H12A C12 H12B 109.5 . . ?
H12A C12 H12C 109.5 . . ?
H12B C12 H12C 109.5 . . ?
C11 C13 H13A 109.5 . . ?
C11 C13 H13B 109.5 . . ?
C11 C13 H13C 109.5 . . ?
H13A C13 H13B 109.5 . . ?
H13A C13 H13C 109.5 . . ?
H13B C13 H13C 109.5 . . ?
C11 C14 H14A 109.5 . . ?
C11 C14 H14B 109.5 . . ?
C11 C14 H14C 109.5 . . ?
H14A C14 H14B 109.5 . . ?
H14A C14 H14C 109.5 . . ?
H14B C14 H14C 109.5 . . ?

loop_
_geom_bond_atom_site_label_1
_geom_bond_atom_site_label_2
_geom_bond_distance
_geom_bond_site_symmetry_2
_geom_bond_publ_flag
O1 C1 1.216(2) . ?
C1 C2 1.493(2) . ?
C1 C6 1.484(2) . ?
C2 C3 1.345(2) . ?
C2 C7 1.532(2) . ?
C3 H3 0.9300 . ?
C3 C4 1.449(2) . ?
C4 C4 1.396(3) 2_676 ?
C4 C5 1.449(2) . ?
C5 H5 0.9300 . ?
C5 C6 1.345(2) . ?
C6 C11 1.538(2) . ?
C7 C8 1.528(3) . ?
C7 C9 1.537(3) . ?
C7 C10 1.538(3) . ?
C8 H8A 0.9600 . ?
C8 H8B 0.9600 . ?
C8 H8C 0.9600 . ?
C9 H9A 0.9600 . ?
C9 H9B 0.9600 . ?
C9 H9C 0.9600 . ?
C10 H10A 0.9600 . ?
C10 H10B 0.9600 . ?
C10 H10C 0.9600 . ?
C11 C12 1.536(3) . ?
C11 C13 1.536(3) . ?
C11 C14 1.530(3) . ?
C12 H12A 0.9600 . ?
C12 H12B 0.9600 . ?
C12 H12C 0.9600 . ?
C13 H13A 0.9600 . ?
C13 H13B 0.9600 . ?
C13 H13C 0.9600 . ?
C14 H14A 0.9600 . ?
C14 H14B 0.9600 . ?
C14 H14C 0.9600 . ?

loop_
_geom_torsion_atom_site_label_1
_geom_torsion_atom_site_label_2
_geom_torsion_atom_site_label_3
_geom_torsion_atom_site_label_4
_geom_torsion
_geom_torsion_site_symmetry_1
_geom_torsion_site_symmetry_2
_geom_torsion_site_symmetry_3
_geom_torsion_site_symmetry_4
_geom_torsion_publ_flag
O1 C1 C2 C3 177.6(2) . . . . ?
O1 C1 C2 C7 -2.8(3) . . . . ?
O1 C1 C6 C5 -176.4(2) . . . . ?
O1 C1 C6 C11 2.7(3) . . . . ?
C1 C2 C3 C4 -0.4(3) . . . . ?
C1 C2 C7 C8 -179.27(19) . . . . ?
C1 C2 C7 C9 61.5(2) . . . . ?
C1 C2 C7 C10 -60.0(2) . . . . ?
C1 C6 C11 C12 -61.4(2) . . . . ?
C1 C6 C11 C13 59.4(2) . . . . ?
C1 C6 C11 C14 178.75(19) . . . . ?
C2 C1 C6 C5 3.0(3) . . . . ?
C2 C1 C6 C11 -177.87(17) . . . . ?
C2 C3 C4 C4 -178.8(2) . . . 2_676 ?
C2 C3 C4 C5 1.4(3) . . . . ?
C3 C2 C7 C8 0.4(3) . . . . ?
C3 C2 C7 C9 -118.9(2) . . . . ?
C3 C2 C7 C10 119.6(2) . . . . ?
C3 C4 C5 C6 -0.1(3) . . . . ?
C4 C4 C5 C6 -179.9(2) 2_676 . . . ?
C4 C5 C6 C1 -2.1(3) . . . . ?
C4 C5 C6 C11 178.83(18) . . . . ?
C5 C6 C11 C12 117.6(2) . . . . ?
C5 C6 C11 C13 -121.5(2) . . . . ?
C5 C6 C11 C14 -2.2(3) . . . . ?
C6 C1 C2 C3 -1.8(3) . . . . ?
C6 C1 C2 C7 177.84(17) . . . . ?
C7 C2 C3 C4 179.95(17) . . . . ?
